data_4300917
loop_
_publ_author_name
'Dohyun Moon'
'Myoung Soo Lah'

_publ_contact_author
; 

     Myoung Soo Lah

     Department of Chemistry

     College of Science and Technology, Hanyang University

     1271 Sa-1-dong, Ansan, Kyunggi-do 426-791, Korea

;
_publ_contact_author_email mslah@hanyang.ac.kr
_publ_contact_author_fax '82 (31) 407 3863'
_publ_contact_author_phone '82 (31) 400 5496'
_publ_section_title
;

Size and Shape Selectivity of Host Networks Built Based on Tunable

Secondary Building Units

;
_journal_name_full 'Inorganic Chemistry'
_journal_page_first 1934
_journal_page_last 1940
_journal_paper_doi 10.1021/ic0486872
_journal_volume 44
_journal_year 2005
_chemical_formula_sum 'C64 H62.67 Mn4 N12 O16'
_chemical_formula_weight 1475.69
_chemical_name_systematic
; 

 ? 

;
_space_group_IT_number 88
_symmetry_cell_setting tetragonal
_symmetry_space_group_name_Hall '-I 4ad'
_symmetry_space_group_name_H-M 'I 41/a :2'
_atom_sites_solution_hydrogens geom
_atom_sites_solution_primary direct
_atom_sites_solution_secondary difmap
_audit_creation_method SHELXL-97
_cell_angle_alpha 90.00
_cell_angle_beta 90.00
_cell_angle_gamma 90.00
_cell_formula_units_Z 12
_cell_length_a 39.916(4)
_cell_length_b 39.916(4)
_cell_length_c 18.033(2)
_cell_measurement_reflns_used 1024
_cell_measurement_temperature 173(2)
_cell_measurement_theta_max 28.29
_cell_measurement_theta_min 1.61
_cell_volume 28732(5)
_computing_cell_refinement 'Bruker SAINT'
_computing_data_collection 'Bruker SMART'
_computing_data_reduction 'Bruker SAINT'
_computing_molecular_graphics ORTEP3
_computing_publication_material WinGX
_computing_structure_refinement 'Bruker SHELXTL'
_computing_structure_solution 'Bruker SHELXTL'
_diffrn_ambient_temperature 173(2)
_diffrn_measured_fraction_theta_full 0.985
_diffrn_measured_fraction_theta_max 0.985
_diffrn_measurement_device_type 'CCD area detector'
_diffrn_measurement_method 'phi and omega scans'
_diffrn_radiation_monochromator graphite
_diffrn_radiation_source 'fine-focus sealed tube'
_diffrn_radiation_type MoK\a
_diffrn_radiation_wavelength 0.71073
_diffrn_reflns_av_R_equivalents 0.0422
_diffrn_reflns_av_sigmaI/netI 0.0370
_diffrn_reflns_limit_h_max 53
_diffrn_reflns_limit_h_min -52
_diffrn_reflns_limit_k_max 34
_diffrn_reflns_limit_k_min -53
_diffrn_reflns_limit_l_max 24
_diffrn_reflns_limit_l_min -23
_diffrn_reflns_number 88036
_diffrn_reflns_theta_full 28.29
_diffrn_reflns_theta_max 28.29
_diffrn_reflns_theta_min 1.61
_diffrn_standards_decay_% <2.0
_exptl_absorpt_coefficient_mu 0.568
_exptl_absorpt_correction_T_max 0.8804
_exptl_absorpt_correction_T_min 0.7159
_exptl_absorpt_correction_type multi-scan
_exptl_absorpt_process_details 'Bruker SADABS'
_exptl_crystal_colour 'dark brown'
_exptl_crystal_density_diffrn 1.023
_exptl_crystal_density_method 'not measured'
_exptl_crystal_description prism
_exptl_crystal_F_000 9104
_exptl_crystal_size_max 0.63
_exptl_crystal_size_mid 0.40
_exptl_crystal_size_min 0.23
_refine_diff_density_max 1.402
_refine_diff_density_min -0.565
_refine_diff_density_rms 0.101
_refine_ls_extinction_method none
_refine_ls_goodness_of_fit_ref 1.033
_refine_ls_hydrogen_treatment mixed
_refine_ls_matrix_type full
_refine_ls_number_parameters 728
_refine_ls_number_reflns 17581
_refine_ls_number_restraints 0
_refine_ls_restrained_S_all 1.033
_refine_ls_R_factor_all 0.1065
_refine_ls_R_factor_gt 0.0788
_refine_ls_shift/su_max 1.218
_refine_ls_shift/su_mean 0.026
_refine_ls_structure_factor_coef Fsqd
_refine_ls_weighting_details 'calc w=1/[\s^2^(Fo^2^)+(0.1526P)^2^+41.2411P] where P=(Fo^2^+2Fc^2^)/3'
_refine_ls_weighting_scheme calc
_refine_ls_wR_factor_gt 0.2318
_refine_ls_wR_factor_ref 0.2495
_reflns_number_gt 12182
_reflns_number_total 17581
_reflns_threshold_expression >2sigma(I)
_cod_data_source_file ic0486872si20040917_062524_04.cif
_cod_data_source_block complex10
_cod_depositor_comments
;
The following automatic conversions were performed:
'_symmetry_cell_setting' value 'Tetragonal' changed to 'tetragonal'
according to '/home/saulius/struct/CIF-dictionaries/cif_core.dic'
dictionary named 'cif_core.dic' version 2.4.1 from
2010-06-29.

'_exptl_absorpt_correction_type' value 'Multi-scan' changed
to 'multi-scan' according to
'/home/saulius/struct/CIF-dictionaries/cif_core.dic' dictionary named
'cif_core.dic' version 2.4.1 from 2010-06-29.

Automatic conversion script
Id: cif_fix_enum 1527 2010-12-29 10:47:43Z saulius 
;
_cod_original_cell_volume 28732(6)
_cod_original_sg_symbol_H-M 'I 41/a'
_cod_database_code 4300917

loop_
_symmetry_equiv_pos_as_xyz
'x, y, z'
'-x+1/2, -y, z+1/2'
'-y+3/4, x+1/4, z+1/4'
'y+3/4, -x+3/4, z+3/4'
'x+1/2, y+1/2, z+1/2'
'-x+1, -y+1/2, z+1'
'-y+5/4, x+3/4, z+3/4'
'y+5/4, -x+5/4, z+5/4'
'-x, -y, -z'
'x-1/2, y, -z-1/2'
'y-3/4, -x-1/4, -z-1/4'
'-y-3/4, x-3/4, -z-3/4'
'-x+1/2, -y+1/2, -z+1/2'
'x, y+1/2, -z'
'y-1/4, -x+1/4, -z+1/4'
'-y-1/4, x-1/4, -z-1/4'

loop_
_atom_site_label
_atom_site_type_symbol
_atom_site_fract_x
_atom_site_fract_y
_atom_site_fract_z
_atom_site_U_iso_or_equiv
_atom_site_adp_type
_atom_site_occupancy
_atom_site_symmetry_multiplicity
_atom_site_calc_flag
_atom_site_refinement_flags
_atom_site_disorder_assembly
_atom_site_disorder_group
Mn1A Mn 1.074002(13) 0.042480(15) 0.16839(3) 0.04362(17) Uani 1 1 d . . .
O1A O 1.09674(7) 0.01346(8) 0.23150(19) 0.0587(8) Uani 1 1 d . . .
O2A O 0.99743(7) 0.02002(9) 0.31512(14) 0.0571(8) Uani 1 1 d . A .
O3A O 1.04381(6) 0.06994(7) 0.10984(14) 0.0450(6) Uani 1 1 d . A .
O4A O 1.08351(9) 0.08840(10) 0.2374(2) 0.0714(10) Uani 1 1 d . . .
N1A N 1.03260(7) 0.03447(9) 0.22091(17) 0.0422(7) Uani 1 1 d . . .
N2A N 1.00395(7) 0.05085(8) 0.19056(16) 0.0392(6) Uani 1 1 d . A .
N3A N 1.0924(3) 0.1432(2) 0.2529(8) 0.237(8) Uani 1 1 d . . .
C1A C 1.08600(11) -0.00103(15) 0.2929(4) 0.0783(17) Uani 1 1 d . A .
C2A C 1.11017(14) -0.0206(2) 0.3310(6) 0.133(4) Uani 1 1 d . . .
H2A H 1.1315 -0.0248 0.3095 0.159 Uiso 1 1 calc R . .
C3A C 1.10207(19) -0.0334(3) 0.4005(6) 0.161(5) Uani 1 1 d . . .
H3A H 1.1181 -0.0466 0.4264 0.193 Uiso 1 1 calc R . .
C4A C 1.07091(19) -0.0274(2) 0.4327(5) 0.131(4) Uani 1 1 d . . .
H4A H 1.0665 -0.0344 0.4821 0.158 Uiso 1 1 calc R . .
C5A C 1.04691(17) -0.0114(2) 0.3923(4) 0.110(3) Uani 1 1 d . A .
H5A H 1.0248 -0.0099 0.4117 0.132 Uiso 1 1 calc R . .
C6A C 1.05391(11) 0.00293(15) 0.3232(3) 0.0714(15) Uani 1 1 d . . .
C7A C 1.02649(9) 0.01975(12) 0.2850(2) 0.0479(9) Uani 1 1 d . A .
C8A C 1.01299(9) 0.06851(9) 0.13348(19) 0.0394(7) Uani 1 1 d . . .
C9A C 0.98718(10) 0.08906(11) 0.0936(2) 0.0532(10) Uani 1 1 d . A .
H9A1 H 0.9778 0.0760 0.0525 0.080 Uiso 1 1 calc R . .
H9A2 H 0.9976 0.1095 0.0742 0.080 Uiso 1 1 calc R . .
H9A3 H 0.9692 0.0951 0.1281 0.080 Uiso 1 1 calc R . .
C10A C 1.0992(2) 0.11110(19) 0.2310(4) 0.098(2) Uani 1 1 d . A 1
H10A H 1.1201 0.1078 0.2070 0.117 Uiso 1 1 calc R A 1
C11A C 1.1147(3) 0.1645(4) 0.2537(8) 0.190(6) Uani 1 1 d . A .
H11D H 1.1362 0.1539 0.2409 0.285 Uiso 1 1 calc R . .
H11E H 1.1163 0.1744 0.3033 0.285 Uiso 1 1 calc R . .
H11F H 1.1096 0.1820 0.2175 0.285 Uiso 1 1 calc R . .
C12A C 1.0771(6) 0.1434(5) 0.3340(12) 0.340(14) Uani 1 1 d . A .
H12D H 1.0944 0.1503 0.3695 0.510 Uiso 1 1 calc R . .
H12E H 1.0692 0.1208 0.3466 0.510 Uiso 1 1 calc R . .
H12F H 1.0583 0.1591 0.3361 0.510 Uiso 1 1 calc R . .
Mn2B Mn 0.958486(13) 0.032590(16) 0.25308(3) 0.04061(16) Uani 1 1 d . . .
O1B O 0.95001(7) 0.07445(8) 0.29441(15) 0.0547(7) Uani 1 1 d . A .
O2B O 0.88537(6) 0.06636(6) 0.10837(13) 0.0378(5) Uani 1 1 d . A .
O3B O 0.96052(6) -0.01005(7) 0.20217(15) 0.0464(6) Uani 1 1 d . A .
N1B N 0.92254(7) 0.03879(7) 0.18194(15) 0.0363(6) Uani 1 1 d . A .
N2B N 0.91711(7) 0.01132(7) 0.13487(17) 0.0394(6) Uani 1 1 d . . .
N3B N 0.92662(9) 0.00700(12) 0.3405(2) 0.0645(11) Uani 1 1 d . A .
C1B C 0.92732(10) 0.09765(11) 0.2764(2) 0.0502(9) Uani 1 1 d . . .
C2B C 0.92529(14) 0.12566(15) 0.3222(3) 0.0749(15) Uani 1 1 d . A .
H2B H 0.9397 0.1274 0.3638 0.090 Uiso 1 1 calc R . .
C3B C 0.90236(17) 0.15111(15) 0.3077(4) 0.0897(19) Uani 1 1 d . . .
H3B H 0.9011 0.1699 0.3399 0.108 Uiso 1 1 calc R A .
C4B C 0.88139(15) 0.14917(13) 0.2468(3) 0.0774(15) Uani 1 1 d . A .
H4B H 0.8662 0.1668 0.2362 0.093 Uiso 1 1 calc R . .
C5B C 0.88285(11) 0.12138(11) 0.2017(3) 0.0552(10) Uani 1 1 d . . .
H5B H 0.8682 0.1198 0.1604 0.066 Uiso 1 1 calc R A .
C6B C 0.90559(9) 0.09521(10) 0.2155(2) 0.0437(8) Uani 1 1 d . A .
C7B C 0.90436(8) 0.06563(9) 0.16595(18) 0.0347(7) Uani 1 1 d . . .
C8B C 0.93773(9) -0.01289(9) 0.1511(2) 0.0427(8) Uani 1 1 d . A .
C9B C 0.93497(11) -0.04510(10) 0.1105(3) 0.0599(11) Uani 1 1 d . . .
H9B1 H 0.9500 -0.0448 0.0676 0.090 Uiso 1 1 calc R A .
H9B2 H 0.9118 -0.0482 0.0936 0.090 Uiso 1 1 calc R . .
H9B3 H 0.9412 -0.0636 0.1435 0.090 Uiso 1 1 calc R . .
C10B C 0.93828(17) -0.0223(2) 0.3711(5) 0.127(3) Uani 1 1 d . . .
H10B H 0.9599 -0.0303 0.3583 0.153 Uiso 1 1 calc R A .
C11B C 0.9186(2) -0.0404(3) 0.4207(5) 0.151(4) Uani 1 1 d . A .
H11B H 0.9267 -0.0607 0.4416 0.181 Uiso 1 1 calc R . .
C12B C 0.89622(13) 0.0122(2) 0.3522(3) 0.107(3) Uani 1 1 d . . .
H12B H 0.8862 0.0303 0.3263 0.128 Uiso 1 1 calc R A .
C13B C 0.87583(12) -0.0060(2) 0.3996(3) 0.115(3) Uani 1 1 d . A .
H13B H 0.8526 -0.0009 0.4013 0.139 Uiso 1 1 calc R . .
C14B C 0.88661(13) -0.0284(3) 0.4395(4) 0.131(4) Uani 1 1 d . . .
C15B C 0.86440(17) -0.0455(3) 0.4957(6) 0.194(7) Uani 1 1 d . A .
H15A H 0.8492 -0.0285 0.5172 0.233 Uiso 1 1 calc R . .
H15B H 0.8503 -0.0620 0.4692 0.233 Uiso 1 1 calc R . .
Mn3C Mn 0.887738(12) 0.028254(13) 0.03597(3) 0.03390(14) Uani 1 1 d . A .
O1C O 0.84827(6) 0.00827(6) 0.06530(14) 0.0411(5) Uani 1 1 d . . .
O2C O 0.88516(6) -0.05224(7) -0.11160(16) 0.0489(7) Uani 1 1 d . . .
O3C O 0.93018(6) 0.04273(7) -0.00442(15) 0.0435(6) Uani 1 1 d . . .
N1C N 0.89513(7) -0.00677(8) -0.03733(17) 0.0395(6) Uani 1 1 d . . .
N2C N 0.92614(7) -0.00434(8) -0.0754(2) 0.0473(8) Uani 1 1 d . . .
N3C N 0.86045(8) 0.06190(9) -0.04469(17) 0.0457(7) Uani 1 1 d . . .
C1C C 0.83160(9) -0.01690(9) 0.0343(2) 0.0403(8) Uani 1 1 d . A .
C2C C 0.79946(11) -0.02398(12) 0.0630(3) 0.0602(12) Uani 1 1 d . . .
H2C H 0.7911 -0.0108 0.1027 0.072 Uiso 1 1 calc R A .
C3C C 0.77990(12) -0.04951(15) 0.0348(3) 0.0785(17) Uani 1 1 d . A .
H3C H 0.7585 -0.0540 0.0558 0.094 Uiso 1 1 calc R . .
C4C C 0.79147(12) -0.06887(13) -0.0248(3) 0.0663(14) Uani 1 1 d . . .
H4C H 0.7781 -0.0863 -0.0448 0.080 Uiso 1 1 calc R A .
C5C C 0.82213(10) -0.06222(10) -0.0531(2) 0.0492(9) Uani 1 1 d . A .
H5C H 0.8299 -0.0752 -0.0937 0.059 Uiso 1 1 calc R . .
C6C C 0.84274(9) -0.03697(9) -0.0250(2) 0.0413(8) Uani 1 1 d . . .
C7C C 0.87613(8) -0.03210(9) -0.0599(2) 0.0401(7) Uani 1 1 d . A .
C8C C 0.94218(9) 0.02198(10) -0.0534(2) 0.0456(8) Uani 1 1 d . A .
C9C C 0.97661(11) 0.02886(13) -0.0825(3) 0.0684(14) Uani 1 1 d . . .
H9C1 H 0.9760 0.0487 -0.1144 0.103 Uiso 1 1 calc R A .
H9C2 H 0.9844 0.0095 -0.1113 0.103 Uiso 1 1 calc R . .
H9C3 H 0.9919 0.0328 -0.0409 0.103 Uiso 1 1 calc R . .
C10C C 0.83152(11) 0.07641(10) -0.0275(2) 0.0495(9) Uani 1 1 d . A .
H10C H 0.8217 0.0714 0.0193 0.059 Uiso 1 1 calc R . .
C11C C 0.81494(14) 0.09828(12) -0.0735(3) 0.0695(14) Uani 1 1 d . . .
H11C H 0.7942 0.1078 -0.0589 0.083 Uiso 1 1 calc R A .
C12C C 0.87286(14) 0.06865(18) -0.1118(3) 0.0838(18) Uani 1 1 d . A .
H12C H 0.8930 0.0578 -0.1264 0.101 Uiso 1 1 calc R . .
C13C C 0.85805(17) 0.0906(2) -0.1616(3) 0.104(2) Uani 1 1 d . . .
H13C H 0.8680 0.0947 -0.2086 0.125 Uiso 1 1 calc R A .
C14C C 0.82898(16) 0.10621(13) -0.1419(3) 0.0766(16) Uani 1 1 d . A .
C15C C 0.8122(2) 0.13064(17) -0.1955(4) 0.111(3) Uani 1 1 d . . .
H15C H 0.7958 0.1445 -0.1678 0.133 Uiso 1 1 calc R A .
H15D H 0.8294 0.1459 -0.2162 0.133 Uiso 1 1 calc R . .
O1P O 0.68163(17) 0.94391(15) 0.0786(3) 0.0594(17) Uani 0.50 1 d P B -1
O2P O 0.7051(2) 0.94149(16) -0.0302(3) 0.0697(19) Uani 0.50 1 d P B -1
O3P O 0.7314(3) 0.9583(2) 0.1899(5) 0.086(3) Uani 0.50 1 d P B -1
O4P O 0.6948(3) 0.9989(2) 0.2249(5) 0.089(3) Uani 0.50 1 d P B -1
C1P C 0.71203(17) 0.99133(19) 0.0386(4) 0.0425(16) Uani 0.50 1 d P B -1
C2P C 0.71990(18) 1.00448(18) 0.1092(4) 0.0397(15) Uani 0.50 1 d P B -1
C3P C 0.7333(3) 1.0373(2) 0.1139(6) 0.044(2) Uani 0.50 1 d P B -1
H3P H 0.7369 1.0467 0.1617 0.053 Uiso 0.50 1 calc PR B -1
C4P C 0.7412(3) 1.0561(3) 0.0531(8) 0.057(3) Uani 0.50 1 d P B -1
H4P H 0.7512 1.0776 0.0577 0.068 Uiso 0.50 1 calc PR B -1
C5P C 0.7339(4) 1.0419(2) -0.0173(5) 0.061(3) Uani 0.50 1 d P B -1
H5P H 0.7391 1.0539 -0.0612 0.073 Uiso 0.50 1 calc PR B -1
C6P C 0.7191(2) 1.0104(2) -0.0222(5) 0.0477(19) Uani 0.50 1 d P B -1
H6P H 0.7138 1.0019 -0.0699 0.057 Uiso 0.50 1 calc PR B -1
C7P C 0.69582(19) 0.9550(2) 0.0407(6) 0.058(3) Uani 0.50 1 d P B -1
C8P C 0.6849(5) 0.9085(3) -0.0369(6) 0.121(7) Uani 0.50 1 d P B -1
H8P1 H 0.7006 0.8903 -0.0506 0.146 Uiso 0.50 1 calc PR B -1
H8P2 H 0.6756 0.9030 0.0125 0.146 Uiso 0.50 1 calc PR B -1
C9P C 0.6587(3) 0.9087(3) -0.0881(5) 0.066(2) Uani 0.50 1 d P B -1
H9P1 H 0.6404 0.9228 -0.0694 0.100 Uiso 0.50 1 calc PR B -1
H9P2 H 0.6505 0.8858 -0.0953 0.100 Uiso 0.50 1 calc PR B -1
H9P3 H 0.6667 0.9177 -0.1355 0.100 Uiso 0.50 1 calc PR B -1
C10P C 0.7167(3) 0.9844(2) 0.1780(5) 0.065(3) Uani 0.50 1 d P B -1
C11P C 0.6948(8) 0.9809(4) 0.2995(13) 0.167(16) Uani 0.50 1 d P B -1
H11A H 0.6715 0.9730 0.3062 0.200 Uiso 0.50 1 calc PR B -1
H11G H 0.7084 0.9606 0.2916 0.200 Uiso 0.50 1 calc PR B -1
C12P C 0.7023(11) 0.9903(8) 0.3534(13) 0.26(2) Uani 0.50 1 d P B -1
H12A H 0.6848 0.9852 0.3899 0.384 Uiso 0.50 1 calc PR B -1
H12G H 0.7054 1.0146 0.3506 0.384 Uiso 0.50 1 calc PR B -1
H12H H 0.7233 0.9797 0.3683 0.384 Uiso 0.50 1 calc PR B -1

loop_
_atom_site_aniso_label
_atom_site_aniso_U_11
_atom_site_aniso_U_22
_atom_site_aniso_U_33
_atom_site_aniso_U_23
_atom_site_aniso_U_13
_atom_site_aniso_U_12
Mn1A 0.0287(3) 0.0518(3) 0.0504(3) -0.0090(3) 0.0073(2) -0.0034(2)
O1A 0.0323(13) 0.0656(19) 0.078(2) 0.0053(16) -0.0049(13) -0.0019(13)
O2A 0.0364(13) 0.104(2) 0.0308(13) 0.0123(14) -0.0005(11) 0.0023(14)
O3A 0.0395(13) 0.0529(15) 0.0427(13) -0.0002(11) 0.0100(11) -0.0064(11)
O4A 0.0533(18) 0.073(2) 0.088(2) -0.030(2) -0.0059(17) -0.0056(17)
N1A 0.0249(13) 0.064(2) 0.0379(15) 0.0015(14) -0.0016(11) 0.0002(13)
N2A 0.0277(13) 0.0553(18) 0.0344(14) -0.0011(13) -0.0005(11) 0.0037(12)
N3A 0.193(9) 0.128(6) 0.391(17) -0.155(9) 0.202(11) -0.081(6)
C1A 0.036(2) 0.091(4) 0.107(4) 0.039(3) -0.016(2) -0.004(2)
C2A 0.041(3) 0.155(7) 0.202(9) 0.100(7) -0.023(4) 0.003(4)
C3A 0.071(4) 0.187(9) 0.224(11) 0.132(9) -0.065(6) -0.025(5)
C4A 0.088(5) 0.166(8) 0.140(7) 0.089(6) -0.045(5) -0.015(5)
C5A 0.070(4) 0.161(7) 0.100(5) 0.061(5) -0.023(3) -0.002(4)
C6A 0.038(2) 0.108(4) 0.068(3) 0.032(3) -0.013(2) -0.006(2)
C7A 0.0340(18) 0.075(3) 0.0347(18) 0.0067(17) -0.0035(14) 0.0015(17)
C8A 0.0363(17) 0.0480(19) 0.0340(17) -0.0043(14) 0.0031(13) -0.0047(14)
C9A 0.045(2) 0.063(3) 0.052(2) 0.0165(19) 0.0019(17) -0.0050(18)
C10A 0.111(5) 0.092(5) 0.090(4) 0.003(4) 0.018(4) 0.014(4)
C11A 0.115(8) 0.220(14) 0.235(14) -0.129(12) 0.011(8) 0.014(8)
C12A 0.41(3) 0.24(2) 0.36(3) -0.081(19) 0.22(3) -0.05(2)
Mn2B 0.0301(3) 0.0608(4) 0.0309(3) 0.0072(2) 0.0016(2) 0.0005(2)
O1B 0.0466(15) 0.078(2) 0.0393(14) -0.0161(13) -0.0048(12) 0.0026(14)
O2B 0.0368(12) 0.0373(12) 0.0393(12) 0.0026(10) -0.0013(10) 0.0026(10)
O3B 0.0378(13) 0.0492(15) 0.0523(15) 0.0102(12) -0.0029(11) 0.0065(11)
N1B 0.0312(13) 0.0441(16) 0.0337(14) 0.0036(12) 0.0007(11) -0.0024(12)
N2B 0.0352(14) 0.0370(15) 0.0459(16) -0.0002(12) -0.0046(12) -0.0002(12)
N3B 0.0402(18) 0.103(3) 0.051(2) 0.033(2) 0.0065(15) -0.0029(19)
C1B 0.0402(19) 0.067(3) 0.044(2) -0.0109(18) 0.0047(16) -0.0011(18)
C2B 0.072(3) 0.088(4) 0.065(3) -0.031(3) -0.015(2) 0.005(3)
C3B 0.101(4) 0.077(4) 0.091(4) -0.042(3) -0.009(4) 0.012(3)
C4B 0.079(3) 0.055(3) 0.098(4) -0.022(3) -0.010(3) 0.017(2)
C5B 0.056(2) 0.050(2) 0.060(3) -0.0066(19) -0.007(2) -0.0005(19)
C6B 0.0385(18) 0.045(2) 0.047(2) -0.0072(16) 0.0042(15) -0.0014(15)
C7B 0.0267(14) 0.0423(17) 0.0350(16) 0.0022(13) 0.0017(12) -0.0058(13)
C8B 0.0335(17) 0.0429(19) 0.052(2) 0.0079(16) -0.0028(15) -0.0008(14)
C9B 0.048(2) 0.045(2) 0.087(3) 0.003(2) -0.012(2) 0.0054(18)
C10B 0.072(4) 0.167(8) 0.143(7) 0.090(6) 0.036(4) 0.022(4)
C11B 0.093(5) 0.203(10) 0.157(8) 0.121(8) 0.033(5) 0.028(6)
C12B 0.049(3) 0.200(8) 0.072(4) 0.071(5) 0.014(3) 0.018(4)
C13B 0.035(2) 0.239(9) 0.072(4) 0.074(5) 0.007(2) -0.005(4)
C14B 0.039(3) 0.255(10) 0.100(5) 0.117(6) 0.002(3) -0.014(4)
C15B 0.061(4) 0.329(15) 0.193(9) 0.206(11) -0.004(5) -0.031(6)
Mn3C 0.0288(2) 0.0371(3) 0.0358(3) -0.0005(2) -0.00008(19) -0.00104(19)
O1C 0.0354(12) 0.0468(14) 0.0412(13) -0.0054(11) 0.0043(10) -0.0065(10)
O2C 0.0349(13) 0.0479(15) 0.0638(17) -0.0188(13) 0.0154(12) -0.0078(11)
O3C 0.0346(12) 0.0458(14) 0.0501(15) -0.0043(11) 0.0064(11) -0.0075(10)
N1C 0.0247(13) 0.0453(16) 0.0487(17) -0.0066(13) 0.0050(12) -0.0010(11)
N2C 0.0274(14) 0.0515(18) 0.063(2) -0.0103(15) 0.0124(14) -0.0073(13)
N3C 0.0457(17) 0.0548(19) 0.0367(16) 0.0039(14) -0.0065(13) 0.0027(14)
C1C 0.0320(16) 0.048(2) 0.0406(18) -0.0049(15) 0.0054(14) -0.0020(14)
C2C 0.048(2) 0.073(3) 0.060(3) -0.026(2) 0.023(2) -0.016(2)
C3C 0.055(3) 0.107(4) 0.074(3) -0.033(3) 0.032(2) -0.043(3)
C4C 0.055(3) 0.072(3) 0.072(3) -0.032(2) 0.023(2) -0.029(2)
C5C 0.043(2) 0.053(2) 0.052(2) -0.0160(18) 0.0119(17) -0.0090(17)
C6C 0.0309(16) 0.0458(19) 0.047(2) -0.0040(16) 0.0067(14) -0.0031(14)
C7C 0.0311(16) 0.0458(19) 0.0435(19) -0.0031(15) 0.0048(14) -0.0019(14)
C8C 0.0348(18) 0.049(2) 0.053(2) -0.0078(17) 0.0072(16) -0.0046(15)
C9C 0.045(2) 0.074(3) 0.086(3) -0.023(3) 0.018(2) -0.023(2)
C10C 0.061(2) 0.051(2) 0.0372(19) -0.0010(16) -0.0090(17) 0.0121(18)
C11C 0.086(4) 0.063(3) 0.059(3) -0.011(2) -0.025(3) 0.031(3)
C12C 0.061(3) 0.139(5) 0.051(3) 0.036(3) 0.005(2) 0.019(3)
C13C 0.082(4) 0.169(7) 0.061(3) 0.050(4) -0.003(3) 0.018(4)
C14C 0.102(4) 0.064(3) 0.064(3) 0.021(2) -0.038(3) 0.003(3)
C15C 0.153(7) 0.089(4) 0.092(4) 0.029(4) -0.066(5) 0.016(4)
O1P 0.073(4) 0.049(3) 0.057(3) -0.013(3) 0.024(3) -0.033(3)
O2P 0.102(5) 0.057(4) 0.050(3) -0.014(3) 0.009(3) -0.032(4)
O3P 0.138(8) 0.055(5) 0.067(5) 0.015(4) 0.020(5) 0.012(5)
O4P 0.133(9) 0.072(6) 0.064(5) -0.008(4) 0.044(6) -0.004(5)
C1P 0.033(3) 0.045(4) 0.050(4) -0.013(3) 0.005(3) -0.001(3)
C2P 0.038(3) 0.036(3) 0.045(4) -0.006(3) 0.000(3) -0.001(3)
C3P 0.055(5) 0.037(4) 0.040(6) -0.019(3) -0.009(4) -0.001(4)
C4P 0.049(8) 0.069(6) 0.053(7) -0.016(5) 0.001(6) -0.009(5)
C5P 0.123(11) 0.028(4) 0.031(4) 0.001(3) 0.013(5) -0.004(5)
C6P 0.055(5) 0.050(4) 0.038(4) -0.012(4) -0.011(4) 0.001(4)
C7P 0.028(3) 0.060(5) 0.087(7) -0.042(5) -0.010(4) -0.004(3)
C8P 0.242(18) 0.062(6) 0.060(6) 0.008(5) -0.075(9) -0.074(9)
C9P 0.070(6) 0.070(6) 0.060(5) -0.016(5) -0.006(5) -0.007(5)
C10P 0.102(8) 0.048(5) 0.046(5) -0.011(4) 0.017(5) -0.021(5)
C11P 0.40(4) 0.023(6) 0.075(11) -0.012(6) 0.093(16) -0.037(11)
C12P 0.50(6) 0.22(3) 0.046(9) 0.021(14) -0.03(2) -0.27(4)

loop_
_atom_type_symbol
_atom_type_description
_atom_type_scat_dispersion_real
_atom_type_scat_dispersion_imag
_atom_type_scat_source
C C 0.0033 0.0016 'International Tables Vol C Tables 4.2.6.8 and 6.1.1.4'
H H 0.0000 0.0000 'International Tables Vol C Tables 4.2.6.8 and 6.1.1.4'
N N 0.0061 0.0033 'International Tables Vol C Tables 4.2.6.8 and 6.1.1.4'
O O 0.0106 0.0060 'International Tables Vol C Tables 4.2.6.8 and 6.1.1.4'
Mn Mn 0.3368 0.7283 'International Tables Vol C Tables 4.2.6.8 and 6.1.1.4'

loop_
_geom_angle_atom_site_label_1
_geom_angle_atom_site_label_2
_geom_angle_atom_site_label_3
_geom_angle
_geom_angle_site_symmetry_1
_geom_angle_site_symmetry_3
_geom_angle_publ_flag
O1A Mn1A N1A 90.84(13) . . ?
O1A Mn1A O3A 170.82(12) . . ?
N1A Mn1A O3A 80.15(12) . . ?
O1A Mn1A O2C 92.15(13) . 9_755 ?
N1A Mn1A O2C 177.01(14) . 9_755 ?
O3A Mn1A O2C 96.87(12) . 9_755 ?
O1A Mn1A O4A 94.97(15) . . ?
N1A Mn1A O4A 90.45(14) . . ?
O3A Mn1A O4A 86.89(13) . . ?
O2C Mn1A O4A 89.25(12) 9_755 . ?
O1A Mn1A N2C 92.05(14) . 9_755 ?
N1A Mn1A N2C 104.46(12) . 9_755 ?
O3A Mn1A N2C 88.57(12) . 9_755 ?
O2C Mn1A N2C 75.49(11) 9_755 9_755 ?
O4A Mn1A N2C 163.43(14) . 9_755 ?
C1A O1A Mn1A 128.8(3) . . ?
C7A O2A Mn2B 118.3(2) . . ?
C8A O3A Mn1A 112.5(2) . . ?
C10A O4A Mn1A 134.8(5) . . ?
C7A N1A N2A 113.1(3) . . ?
C7A N1A Mn1A 131.4(3) . . ?
N2A N1A Mn1A 115.0(2) . . ?
C8A N2A N1A 109.3(3) . . ?
C8A N2A Mn2B 142.6(2) . . ?
N1A N2A Mn2B 107.8(2) . . ?
C11A N3A C10A 120.5(10) . . ?
C11A N3A C12A 105.4(13) . . ?
C10A N3A C12A 110.2(11) . . ?
O1A C1A C6A 125.0(4) . . ?
O1A C1A C2A 115.2(5) . . ?
C6A C1A C2A 119.7(6) . . ?
C3A C2A C1A 118.7(7) . . ?
C2A C3A C4A 121.2(6) . . ?
C5A C4A C3A 119.1(8) . . ?
C4A C5A C6A 121.8(7) . . ?
C5A C6A C1A 118.9(5) . . ?
C5A C6A C7A 117.3(5) . . ?
C1A C6A C7A 123.7(4) . . ?
O2A C7A N1A 122.3(3) . . ?
O2A C7A C6A 118.9(4) . . ?
N1A C7A C6A 118.7(4) . . ?
N2A C8A O3A 123.1(3) . . ?
N2A C8A C9A 119.1(3) . . ?
O3A C8A C9A 117.9(3) . . ?
O4A C10A N3A 128.8(8) . . ?
O1B Mn2B O3B 170.86(12) . . ?
O1B Mn2B N1B 90.90(13) . . ?
O3B Mn2B N1B 80.19(12) . . ?
O1B Mn2B O2A 98.28(14) . . ?
O3B Mn2B O2A 90.70(13) . . ?
N1B Mn2B O2A 170.54(14) . . ?
O1B Mn2B N2A 93.23(12) . . ?
O3B Mn2B N2A 90.76(11) . . ?
N1B Mn2B N2A 102.89(11) . . ?
O2A Mn2B N2A 74.50(11) . . ?
O1B Mn2B N3B 91.38(16) . . ?
O3B Mn2B N3B 87.55(15) . . ?
N1B Mn2B N3B 95.88(12) . . ?
O2A Mn2B N3B 86.18(12) . . ?
N2A Mn2B N3B 160.58(12) . . ?
C1B O1B Mn2B 130.4(2) . . ?
C7B O2B Mn3C 118.7(2) . . ?
C8B O3B Mn2B 112.6(2) . . ?
C7B N1B N2B 114.5(3) . . ?
C7B N1B Mn2B 130.7(2) . . ?
N2B N1B Mn2B 114.5(2) . . ?
C8B N2B N1B 110.3(3) . . ?
C8B N2B Mn3C 137.2(3) . . ?
N1B N2B Mn3C 109.1(2) . . ?
C12B N3B C10B 113.7(5) . . ?
C12B N3B Mn2B 125.9(4) . . ?
C10B N3B Mn2B 118.2(4) . . ?
O1B C1B C2B 116.9(4) . . ?
O1B C1B C6B 124.2(4) . . ?
C2B C1B C6B 118.9(4) . . ?
C3B C2B C1B 120.9(5) . . ?
C4B C3B C2B 120.4(5) . . ?
C5B C4B C3B 119.2(5) . . ?
C4B C5B C6B 121.4(4) . . ?
C1B C6B C5B 119.1(4) . . ?
C1B C6B C7B 123.2(4) . . ?
C5B C6B C7B 117.7(3) . . ?
O2B C7B N1B 121.1(3) . . ?
O2B C7B C6B 119.2(3) . . ?
N1B C7B C6B 119.6(3) . . ?
O3B C8B N2B 122.4(4) . . ?
O3B C8B C9B 118.5(3) . . ?
N2B C8B C9B 119.0(3) . . ?
N3B C10B C11B 120.5(6) . . ?
C10B C11B C14B 119.4(7) . . ?
N3B C12B C13B 126.0(6) . . ?
C14B C13B C12B 122.6(5) . . ?
C13B C14B C11B 115.2(5) . . ?
C13B C14B C15B 121.2(6) . . ?
C11B C14B C15B 122.8(7) . . ?
C15C C15B C14B 116.6(6) 4 . ?
O1C Mn3C O3C 170.66(11) . . ?
O1C Mn3C N1C 90.78(11) . . ?
O3C Mn3C N1C 79.97(11) . . ?
O1C Mn3C O2B 95.80(10) . . ?
O3C Mn3C O2B 93.44(10) . . ?
N1C Mn3C O2B 173.39(11) . . ?
O1C Mn3C N2B 95.06(11) . . ?
O3C Mn3C N2B 86.07(11) . . ?
N1C Mn3C N2B 104.16(12) . . ?
O2B Mn3C N2B 74.65(10) . . ?
O1C Mn3C N3C 91.72(12) . . ?
O3C Mn3C N3C 90.13(12) . . ?
N1C Mn3C N3C 93.60(13) . . ?
O2B Mn3C N3C 86.88(11) . . ?
N2B Mn3C N3C 160.86(12) . . ?
C1C O1C Mn3C 129.4(2) . . ?
C7C O2C Mn1A 119.2(2) . 9_755 ?
C8C O3C Mn3C 112.8(2) . . ?
C7C N1C N2C 113.7(3) . . ?
C7C N1C Mn3C 131.9(2) . . ?
N2C N1C Mn3C 114.3(2) . . ?
C8C N2C N1C 109.8(3) . . ?
C8C N2C Mn1A 140.8(3) . 9_755 ?
N1C N2C Mn1A 108.1(2) . 9_755 ?
C10C N3C C12C 116.5(4) . . ?
C10C N3C Mn3C 121.8(3) . . ?
C12C N3C Mn3C 121.7(3) . . ?
O1C C1C C6C 126.3(3) . . ?
O1C C1C C2C 116.9(3) . . ?
C6C C1C C2C 116.8(3) . . ?
C3C C2C C1C 121.8(4) . . ?
C2C C3C C4C 120.2(4) . . ?
C5C C4C C3C 118.6(4) . . ?
C4C C5C C6C 122.5(4) . . ?
C5C C6C C1C 120.0(3) . . ?
C5C C6C C7C 118.0(3) . . ?
C1C C6C C7C 122.0(3) . . ?
O2C C7C N1C 122.6(3) . . ?
O2C C7C C6C 118.5(3) . . ?
N1C C7C C6C 118.8(3) . . ?
N2C C8C O3C 122.9(3) . . ?
N2C C8C C9C 119.8(4) . . ?
O3C C8C C9C 117.3(3) . . ?
N3C C10C C11C 123.6(4) . . ?
C10C C11C C14C 119.1(5) . . ?
N3C C12C C13C 123.8(5) . . ?
C14C C13C C12C 118.9(5) . . ?
C13C C14C C11C 118.0(4) . . ?
C13C C14C C15C 120.0(6) . . ?
C11C C14C C15C 121.9(6) . . ?
C15B C15C C14C 112.9(6) 3_544 . ?
C7P O2P C8P 104.8(8) . . ?
C10P O4P C11P 110.6(13) . . ?
C6P C1P C2P 118.0(7) . . ?
C6P C1P C7P 127.9(7) . . ?
C2P C1P C7P 114.1(7) . . ?
C1P C2P C3P 118.8(8) . . ?
C1P C2P C10P 122.3(7) . . ?
C3P C2P C10P 118.8(7) . . ?
C4P C3P C2P 123.1(9) . . ?
C3P C4P C5P 116.8(10) . . ?
C6P C5P C4P 120.3(9) . . ?
C1P C6P C5P 122.8(8) . . ?
O1P C7P O2P 126.3(8) . . ?
O1P C7P C1P 131.1(8) . . ?
O2P C7P C1P 102.5(8) . . ?
C9P C8P O2P 116.1(10) . . ?
O3P C10P O4P 124.9(9) . . ?
O3P C10P C2P 124.7(9) . . ?
O4P C10P C2P 110.4(9) . . ?
C12P C11P O4P 129(2) . . ?

loop_
_geom_bond_atom_site_label_1
_geom_bond_atom_site_label_2
_geom_bond_distance
_geom_bond_site_symmetry_2
_geom_bond_publ_flag
Mn1A O1A 1.860(3) . ?
Mn1A N1A 1.931(3) . ?
Mn1A O3A 1.941(3) . ?
Mn1A O2C 1.964(2) 9_755 ?
Mn1A O4A 2.248(3) . ?
Mn1A N2C 2.265(3) 9_755 ?
O1A C1A 1.321(6) . ?
O2A C7A 1.281(5) . ?
O2A Mn2B 1.980(3) . ?
O3A C8A 1.303(4) . ?
O4A C10A 1.107(8) . ?
N1A C7A 1.320(5) . ?
N1A N2A 1.426(4) . ?
N2A C8A 1.299(5) . ?
N2A Mn2B 2.257(3) . ?
N3A C11A 1.229(12) . ?
N3A C10A 1.368(10) . ?
N3A C12A 1.59(2) . ?
C1A C6A 1.401(7) . ?
C1A C2A 1.418(7) . ?
C2A C3A 1.393(12) . ?
C3A C4A 1.393(13) . ?
C4A C5A 1.363(9) . ?
C5A C6A 1.400(8) . ?
C6A C7A 1.457(6) . ?
C8A C9A 1.501(5) . ?
Mn2B O1B 1.861(3) . ?
Mn2B O3B 1.936(3) . ?
Mn2B N1B 1.941(3) . ?
Mn2B N3B 2.269(3) . ?
O1B C1B 1.336(5) . ?
O2B C7B 1.286(4) . ?
O2B Mn3C 2.007(2) . ?
O3B C8B 1.300(4) . ?
N1B C7B 1.326(4) . ?
N1B N2B 1.404(4) . ?
N2B C8B 1.303(5) . ?
N2B Mn3C 2.239(3) . ?
N3B C12B 1.249(6) . ?
N3B C10B 1.375(8) . ?
C1B C2B 1.392(6) . ?
C1B C6B 1.403(6) . ?
C2B C3B 1.392(8) . ?
C3B C4B 1.383(8) . ?
C4B C5B 1.377(6) . ?
C5B C6B 1.406(6) . ?
C6B C7B 1.481(5) . ?
C8B C9B 1.483(6) . ?
C10B C11B 1.394(9) . ?
C11B C14B 1.404(10) . ?
C12B C13B 1.385(7) . ?
C13B C14B 1.228(9) . ?
C14B C15B 1.509(7) . ?
C15B C15C 1.410(9) 4 ?
Mn3C O1C 1.843(2) . ?
Mn3C O3C 1.932(2) . ?
Mn3C N1C 1.946(3) . ?
Mn3C N3C 2.259(3) . ?
O1C C1C 1.328(4) . ?
O2C C7C 1.283(4) . ?
O2C Mn1A 1.964(2) 9_755 ?
O3C C8C 1.302(5) . ?
N1C C7C 1.328(5) . ?
N1C N2C 1.419(4) . ?
N2C C8C 1.293(5) . ?
N2C Mn1A 2.265(3) 9_755 ?
N3C C10C 1.329(5) . ?
N3C C12C 1.336(6) . ?
C1C C6C 1.408(5) . ?
C1C C2C 1.412(5) . ?
C2C C3C 1.381(6) . ?
C3C C4C 1.401(6) . ?
C4C C5C 1.352(6) . ?
C5C C6C 1.396(5) . ?
C6C C7C 1.487(5) . ?
C8C C9C 1.496(5) . ?
C10C C11C 1.375(6) . ?
C11C C14C 1.391(8) . ?
C12C C13C 1.387(8) . ?
C13C C14C 1.364(9) . ?
C14C C15C 1.528(7) . ?
C15C C15B 1.410(9) 3_544 ?
O1P C7P 0.993(11) . ?
O2P C7P 1.437(11) . ?
O2P C8P 1.548(11) . ?
O3P C10P 1.214(13) . ?
O4P C10P 1.348(13) . ?
O4P C11P 1.52(2) . ?
C1P C6P 1.365(12) . ?
C1P C2P 1.414(10) . ?
C1P C7P 1.587(12) . ?
C2P C3P 1.417(12) . ?
C2P C10P 1.482(12) . ?
C3P C4P 1.365(19) . ?
C4P C5P 1.420(18) . ?
C5P C6P 1.389(13) . ?
C8P C9P 1.396(16) . ?
C11P C12P 1.08(3) . ?
